data_4035989
loop_
_publ_author_name
'Cao, Jun'
'Yang, Fan'
'Sun, Jing'
'Huang, Ying'
'Yan, Chao-Guo'

_publ_section_title
;
 Construction of Unique Eight- or Nine-Membered Polyheterocyclic Systems
 via Multicomponent Reaction of l-Proline, Alkyl Propiolate, and Isatin.
;
_journal_issue 2
_journal_name_full 'The Journal of organic chemistry'
_journal_page_first 622
_journal_page_last 635
_journal_paper_doi 10.1021/acs.joc.8b02457
_journal_volume 84
_journal_year 2019
_chemical_formula_moiety 'C20 H19 Cl N2 O5'
_chemical_formula_sum 'C20 H19 Cl N2 O5'
_chemical_formula_weight 402.82
_space_group_crystal_system monoclinic
_space_group_IT_number 14
_space_group_name_Hall '-P 2ybc'
_space_group_name_H-M_alt 'P 1 21/c 1'
_atom_sites_solution_hydrogens geom
_audit_creation_method SHELXL-2014/7
_cell_angle_alpha 90
_cell_angle_beta 90.754(8)
_cell_angle_gamma 90
_cell_formula_units_Z 4
_cell_length_a 7.9925(17)
_cell_length_b 9.4075(17)
_cell_length_c 25.078(5)
_cell_measurement_reflns_used 9907
_cell_measurement_temperature 296(2)
_cell_measurement_theta_max 27.41
_cell_measurement_theta_min 2.31
_cell_volume 1885.4(6)
_computing_cell_refinement 'Bruker SMART'
_computing_data_collection 'Bruker SMART'
_computing_data_reduction 'Bruker SAINT'
_computing_molecular_graphics 'Bruker SHELXTL'
_computing_publication_material 'Bruker SHELXTL'
_computing_structure_refinement 'SHELXL-2014/7 (Sheldrick, 2014)'
_computing_structure_solution 'Bruker SHELXTL'
_diffrn_ambient_temperature 296(2)
_diffrn_measured_fraction_theta_full 0.931
_diffrn_measured_fraction_theta_max 0.931
_diffrn_measurement_device_type 'CCD area detector'
_diffrn_measurement_method 'phi and omega scans'
_diffrn_radiation_source 'fine-focus sealed tube'
_diffrn_radiation_type MoK\a
_diffrn_radiation_wavelength 0.71073
_diffrn_reflns_av_R_equivalents 0.0509
_diffrn_reflns_av_unetI/netI 0.0475
_diffrn_reflns_Laue_measured_fraction_full 0.931
_diffrn_reflns_Laue_measured_fraction_max 0.931
_diffrn_reflns_limit_h_max 8
_diffrn_reflns_limit_h_min -9
_diffrn_reflns_limit_k_max 11
_diffrn_reflns_limit_k_min -10
_diffrn_reflns_limit_l_max 29
_diffrn_reflns_limit_l_min -25
_diffrn_reflns_number 9353
_diffrn_reflns_point_group_measured_fraction_full 0.931
_diffrn_reflns_point_group_measured_fraction_max 0.931
_diffrn_reflns_theta_full 24.709
_diffrn_reflns_theta_max 24.709
_diffrn_reflns_theta_min 1.624
_exptl_absorpt_coefficient_mu 0.238
_exptl_absorpt_correction_T_max 0.954
_exptl_absorpt_correction_T_min 0.944
_exptl_absorpt_correction_type multi-scan
_exptl_absorpt_process_details sadabs
_exptl_crystal_colour red
_exptl_crystal_density_diffrn 1.419
_exptl_crystal_description block
_exptl_crystal_F_000 840
_exptl_crystal_size_max 0.240
_exptl_crystal_size_mid 0.220
_exptl_crystal_size_min 0.200
_refine_diff_density_max 0.319
_refine_diff_density_min -0.302
_refine_diff_density_rms 0.075
_refine_ls_extinction_coef 0.020(4)
_refine_ls_extinction_expression Fc^*^=kFc[1+0.001xFc^2^\l^3^/sin(2\q)]^-1/4^
_refine_ls_extinction_method 'SHELXL-2014/7 (Sheldrick 2014'
_refine_ls_goodness_of_fit_ref 1.007
_refine_ls_hydrogen_treatment constr
_refine_ls_matrix_type full
_refine_ls_number_parameters 256
_refine_ls_number_reflns 2991
_refine_ls_number_restraints 0
_refine_ls_restrained_S_all 1.007
_refine_ls_R_factor_all 0.1233
_refine_ls_R_factor_gt 0.1059
_refine_ls_shift/su_max 0.000
_refine_ls_shift/su_mean 0.000
_refine_ls_structure_factor_coef Fsqd
_refine_ls_weighting_details 'w=1/[\s^2^(Fo^2^)+(0.1151P)^2^+13.5589P] where P=(Fo^2^+2Fc^2^)/3'
_refine_ls_weighting_scheme calc
_refine_ls_wR_factor_gt 0.2816
_refine_ls_wR_factor_ref 0.2965
_reflns_Friedel_coverage 0.000
_reflns_number_gt 2529
_reflns_number_total 2991
_reflns_threshold_expression 'I > 2\s(I)'
_cod_data_source_file jo8b02457_si_002.cif
_cod_data_source_block 2f
_cod_original_sg_symbol_H-M 'P 21/c'
_cod_database_code 4035989
_shelx_shelxl_version_number 2014/7
_shelx_space_group_comment
; 
The symmetry employed for this shelxl refinement is uniquely defined 
by the following loop, which should always be used as a source of 
symmetry information in preference to the above space-group names. 
They are only intended as comments. 
;
_shelx_estimated_absorpt_t_min 0.945
_shelx_estimated_absorpt_t_max 0.954

loop_
_space_group_symop_operation_xyz
'x, y, z'
'-x, y+1/2, -z+1/2'
'-x, -y, -z'
'x, -y-1/2, z-1/2'

loop_
_atom_site_label
_atom_site_type_symbol
_atom_site_fract_x
_atom_site_fract_y
_atom_site_fract_z
_atom_site_U_iso_or_equiv
_atom_site_adp_type
_atom_site_occupancy
_atom_site_site_symmetry_order
_atom_site_calc_flag
_atom_site_refinement_flags_posn
_atom_site_refinement_flags_adp
C1 C 0.7384(7) 0.9122(7) 0.1000(3) 0.0380(15) Uani 1 1 d . .
C2 C 0.8925(9) 0.9755(8) 0.1107(3) 0.0502(18) Uani 1 1 d . .
H2 H 0.9394 1.0408 0.0875 0.060 Uiso 1 1 calc R U
C3 C 0.9720(8) 0.9370(8) 0.1574(3) 0.0483(17) Uani 1 1 d . .
C4 C 0.9073(9) 0.8386(8) 0.1916(3) 0.0513(18) Uani 1 1 d . .
H4 H 0.9663 0.8143 0.2225 0.062 Uiso 1 1 calc R U
C5 C 0.7542(8) 0.7749(8) 0.1804(3) 0.0462(17) Uani 1 1 d . .
H5 H 0.7104 0.7078 0.2036 0.055 Uiso 1 1 calc R U
C6 C 0.6673(8) 0.8123(7) 0.1344(2) 0.0405(15) Uani 1 1 d . .
C7 C 0.5040(7) 0.7727(7) 0.1112(2) 0.0380(15) Uani 1 1 d . .
C8 C 0.4876(7) 0.8553(7) 0.0606(2) 0.0364(14) Uani 1 1 d . .
C9 C 0.2306(8) 0.6532(7) 0.1031(3) 0.0421(16) Uani 1 1 d . .
H9 H 0.2133 0.6999 0.0709 0.051 Uiso 1 1 calc R U
C10 C 0.3843(8) 0.6820(7) 0.1303(2) 0.0401(15) Uani 1 1 d . .
C11 C 0.4238(8) 0.6116(8) 0.1829(3) 0.0409(15) Uani 1 1 d . .
C12 C 0.4026(11) 0.6380(11) 0.2761(3) 0.072(3) Uani 1 1 d . .
H12A H 0.3202 0.5685 0.2857 0.108 Uiso 1 1 calc R U
H12B H 0.3990 0.7160 0.3008 0.108 Uiso 1 1 calc R U
H12C H 0.5117 0.5953 0.2774 0.108 Uiso 1 1 calc R U
C13 C 0.1057(8) 0.5645(7) 0.1191(3) 0.0404(15) Uani 1 1 d . .
C14 C 0.0938(9) 0.4730(9) 0.1675(3) 0.057(2) Uani 1 1 d . .
H14A H 0.0967 0.5309 0.1995 0.069 Uiso 1 1 calc R U
H14B H 0.1865 0.4066 0.1690 0.069 Uiso 1 1 calc R U
C15 C -0.0694(11) 0.3944(10) 0.1632(4) 0.072(3) Uani 1 1 d . .
H15A H -0.0499 0.2926 0.1641 0.087 Uiso 1 1 calc R U
H15B H -0.1408 0.4194 0.1927 0.087 Uiso 1 1 calc R U
C16 C -0.1510(9) 0.4358(9) 0.1115(3) 0.0550(19) Uani 1 1 d . .
H16A H -0.1598 0.3548 0.0877 0.066 Uiso 1 1 calc R U
H16B H -0.2619 0.4742 0.1172 0.066 Uiso 1 1 calc R U
C17 C -0.0821(8) 0.6146(8) 0.0436(3) 0.0479(17) Uani 1 1 d . .
H17 H -0.0053 0.6799 0.0306 0.057 Uiso 1 1 calc R U
C18 C -0.2240(8) 0.5979(8) 0.0155(3) 0.0477(17) Uani 1 1 d . .
H18 H -0.3035 0.5314 0.0257 0.057 Uiso 1 1 calc R U
C19 C -0.2508(9) 0.6857(8) -0.0312(3) 0.0479(17) Uani 1 1 d . .
C20 C -0.4464(11) 0.7575(10) -0.0964(4) 0.071(2) Uani 1 1 d . .
H20A H -0.3901 0.8473 -0.0930 0.107 Uiso 1 1 calc R U
H20B H -0.5651 0.7728 -0.0980 0.107 Uiso 1 1 calc R U
H20C H -0.4111 0.7110 -0.1284 0.107 Uiso 1 1 calc R U
Cl1 Cl 1.1631(3) 1.0147(3) 0.17429(10) 0.0773(8) Uani 1 1 d . .
N1 N 0.6338(7) 0.9343(6) 0.0564(2) 0.0443(14) Uani 1 1 d . .
H1 H 0.6563 0.9896 0.0302 0.053 Uiso 1 1 calc R U
N2 N -0.0395(7) 0.5447(6) 0.0895(2) 0.0449(14) Uani 1 1 d . .
O1 O 0.3723(6) 0.8609(5) 0.02829(19) 0.0524(13) Uani 1 1 d . .
O2 O 0.4974(6) 0.5015(6) 0.1879(2) 0.0559(14) Uani 1 1 d . .
O3 O 0.3678(6) 0.6892(5) 0.22289(17) 0.0493(12) Uani 1 1 d . .
O4 O -0.1492(7) 0.7627(7) -0.0514(2) 0.0726(17) Uani 1 1 d . .
O5 O -0.4056(6) 0.6700(6) -0.0511(2) 0.0601(15) Uani 1 1 d . .

loop_
_atom_site_aniso_label
_atom_site_aniso_U_11
_atom_site_aniso_U_22
_atom_site_aniso_U_33
_atom_site_aniso_U_23
_atom_site_aniso_U_13
_atom_site_aniso_U_12
C1 0.033(3) 0.034(4) 0.047(4) -0.007(3) 0.001(3) 0.000(3)
C2 0.041(4) 0.046(4) 0.063(4) 0.004(4) 0.001(3) -0.005(3)
C3 0.034(3) 0.043(4) 0.067(5) -0.007(4) -0.007(3) -0.006(3)
C4 0.042(4) 0.055(5) 0.057(4) -0.001(4) -0.012(3) -0.001(3)
C5 0.046(4) 0.046(4) 0.047(4) -0.001(3) -0.003(3) 0.001(3)
C6 0.045(4) 0.033(4) 0.043(4) -0.005(3) -0.001(3) 0.005(3)
C7 0.032(3) 0.041(4) 0.041(3) -0.007(3) -0.001(3) 0.000(3)
C8 0.036(3) 0.032(3) 0.041(3) -0.002(3) 0.000(3) -0.004(3)
C9 0.035(3) 0.050(4) 0.042(3) 0.000(3) 0.001(3) -0.005(3)
C10 0.039(3) 0.037(4) 0.044(3) -0.002(3) -0.001(3) -0.002(3)
C11 0.031(3) 0.044(4) 0.047(4) -0.003(3) 0.006(3) -0.002(3)
C12 0.072(5) 0.102(7) 0.043(4) 0.002(5) -0.007(4) -0.001(5)
C13 0.036(3) 0.042(4) 0.043(3) -0.002(3) 0.001(3) -0.003(3)
C14 0.040(4) 0.062(5) 0.070(5) 0.015(4) 0.001(3) -0.005(4)
C15 0.062(5) 0.075(6) 0.079(6) 0.027(5) -0.008(4) -0.026(5)
C16 0.039(4) 0.058(5) 0.069(5) 0.004(4) 0.007(3) -0.009(3)
C17 0.038(3) 0.051(4) 0.055(4) -0.002(3) 0.001(3) -0.001(3)
C18 0.041(4) 0.046(4) 0.056(4) 0.000(3) -0.001(3) -0.007(3)
C19 0.045(4) 0.047(4) 0.051(4) -0.011(3) -0.002(3) -0.004(3)
C20 0.063(5) 0.075(6) 0.076(6) 0.001(5) -0.025(4) 0.010(5)
Cl1 0.0474(11) 0.0791(16) 0.1050(18) 0.0065(13) -0.0231(11) -0.0197(10)
N1 0.039(3) 0.046(3) 0.048(3) 0.009(3) 0.003(2) -0.011(3)
N2 0.038(3) 0.048(3) 0.048(3) -0.003(3) 0.000(2) -0.006(3)
O1 0.044(3) 0.058(3) 0.055(3) 0.016(2) -0.010(2) -0.012(2)
O2 0.053(3) 0.050(3) 0.064(3) 0.009(3) 0.002(2) 0.007(3)
O3 0.051(3) 0.055(3) 0.042(3) -0.002(2) 0.002(2) 0.005(2)
O4 0.051(3) 0.091(4) 0.075(4) 0.025(3) -0.009(3) -0.019(3)
O5 0.045(3) 0.067(4) 0.068(3) -0.008(3) -0.016(2) -0.002(3)

loop_
_atom_type_symbol
_atom_type_description
_atom_type_scat_dispersion_real
_atom_type_scat_dispersion_imag
_atom_type_scat_source
C C 0.0033 0.0016 'International Tables Vol C Tables 4.2.6.8 and 6.1.1.4'
H H 0.0000 0.0000 'International Tables Vol C Tables 4.2.6.8 and 6.1.1.4'
Cl Cl 0.1484 0.1585 'International Tables Vol C Tables 4.2.6.8 and 6.1.1.4'
N N 0.0061 0.0033 'International Tables Vol C Tables 4.2.6.8 and 6.1.1.4'
O O 0.0106 0.0060 'International Tables Vol C Tables 4.2.6.8 and 6.1.1.4'

loop_
_geom_angle_atom_site_label_1
_geom_angle_atom_site_label_2
_geom_angle_atom_site_label_3
_geom_angle
N1 C1 C2 127.9(6)
N1 C1 C6 110.0(5)
C2 C1 C6 122.1(6)
C3 C2 C1 116.9(7)
C3 C2 H2 121.6
C1 C2 H2 121.6
C4 C3 C2 122.6(6)
C4 C3 Cl1 118.0(6)
C2 C3 Cl1 119.5(6)
C3 C4 C5 120.3(7)
C3 C4 H4 119.8
C5 C4 H4 119.8
C6 C5 C4 119.4(7)
C6 C5 H5 120.3
C4 C5 H5 120.3
C5 C6 C1 118.8(6)
C5 C6 C7 134.3(6)
C1 C6 C7 106.9(5)
C10 C7 C6 129.7(6)
C10 C7 C8 124.5(6)
C6 C7 C8 105.8(5)
O1 C8 N1 123.7(6)
O1 C8 C7 130.1(6)
N1 C8 C7 106.2(5)
C13 C9 C10 127.3(6)
C13 C9 H9 116.4
C10 C9 H9 116.4
C7 C10 C9 123.6(6)
C7 C10 C11 116.1(5)
C9 C10 C11 120.4(6)
O2 C11 O3 124.7(6)
O2 C11 C10 124.6(6)
O3 C11 C10 110.6(6)
O3 C12 H12A 109.5
O3 C12 H12B 109.5
H12A C12 H12B 109.5
O3 C12 H12C 109.5
H12A C12 H12C 109.5
H12B C12 H12C 109.5
C9 C13 N2 122.4(6)
C9 C13 C14 130.3(6)
N2 C13 C14 107.3(6)
C13 C14 C15 106.9(6)
C13 C14 H14A 110.3
C15 C14 H14A 110.3
C13 C14 H14B 110.3
C15 C14 H14B 110.3
H14A C14 H14B 108.6
C16 C15 C14 107.6(6)
C16 C15 H15A 110.2
C14 C15 H15A 110.2
C16 C15 H15B 110.2
C14 C15 H15B 110.2
H15A C15 H15B 108.5
N2 C16 C15 104.3(6)
N2 C16 H16A 110.9
C15 C16 H16A 110.9
N2 C16 H16B 110.9
C15 C16 H16B 110.9
H16A C16 H16B 108.9
C18 C17 N2 126.0(7)
C18 C17 H17 117.0
N2 C17 H17 117.0
C17 C18 C19 118.4(7)
C17 C18 H18 120.8
C19 C18 H18 120.8
O4 C19 O5 122.4(7)
O4 C19 C18 126.1(6)
O5 C19 C18 111.4(6)
O5 C20 H20A 109.5
O5 C20 H20B 109.5
H20A C20 H20B 109.5
O5 C20 H20C 109.5
H20A C20 H20C 109.5
H20B C20 H20C 109.5
C1 N1 C8 111.1(5)
C1 N1 H1 124.4
C8 N1 H1 124.4
C17 N2 C13 125.9(6)
C17 N2 C16 120.4(6)
C13 N2 C16 113.6(6)
C11 O3 C12 117.0(6)
C19 O5 C20 115.5(6)

loop_
_geom_bond_atom_site_label_1
_geom_bond_atom_site_label_2
_geom_bond_distance
C1 N1 1.382(8)
C1 C2 1.391(9)
C1 C6 1.402(9)
C2 C3 1.373(10)
C2 H2 0.9300
C3 C4 1.368(10)
C3 Cl1 1.740(7)
C4 C5 1.388(10)
C4 H4 0.9300
C5 C6 1.384(9)
C5 H5 0.9300
C6 C7 1.471(9)
C7 C10 1.373(9)
C7 C8 1.491(9)
C8 O1 1.221(7)
C8 N1 1.390(8)
C9 C13 1.365(9)
C9 C10 1.423(9)
C9 H9 0.9300
C10 C11 1.506(9)
C11 O2 1.197(8)
C11 O3 1.322(8)
C12 O3 1.443(9)
C12 H12A 0.9600
C12 H12B 0.9600
C12 H12C 0.9600
C13 N2 1.383(8)
C13 C14 1.491(10)
C14 C15 1.502(10)
C14 H14A 0.9700
C14 H14B 0.9700
C15 C16 1.496(11)
C15 H15A 0.9700
C15 H15B 0.9700
C16 N2 1.470(9)
C16 H16A 0.9700
C16 H16B 0.9700
C17 C18 1.337(9)
C17 N2 1.366(9)
C17 H17 0.9300
C18 C19 1.447(10)
C18 H18 0.9300
C19 O4 1.205(9)
C19 O5 1.336(8)
C20 O5 1.437(10)
C20 H20A 0.9600
C20 H20B 0.9600
C20 H20C 0.9600
N1 H1 0.8600

loop_
_geom_hbond_atom_site_label_D
_geom_hbond_atom_site_label_H
_geom_hbond_atom_site_label_A
_geom_hbond_distance_DH
_geom_hbond_distance_HA
_geom_hbond_distance_DA
_geom_hbond_angle_DHA
_geom_hbond_site_symmetry_A
N1 H1 O1 0.86 2.04 2.868(7) 160.7 3_675
